data_4079408
loop_
_publ_author_name
'Manzini, Simone'
'Urbina Blanco, C\'esar A.'
'Slawin, Alexandra M. Z.'
'Nolan, Steven P.'

_publ_section_title
;
 Effect of Ligand Bulk in Ruthenium-Catalyzed Olefin Metathesis: IPr* vs
 IPr
;
_journal_issue 18
_journal_name_full Organometallics
_journal_page_first 6514
_journal_paper_doi 10.1021/om300719t
_journal_volume 31
_journal_year 2012
_chemical_formula_moiety 'C47 H51 Cl2 N3 Ru'
_chemical_formula_sum 'C47 H51 Cl2 N3 Ru'
_chemical_formula_weight 829.92
_space_group_IT_number 14
_symmetry_cell_setting monoclinic
_symmetry_Int_Tables_number 14
_symmetry_space_group_name_Hall '-P 2ybc'
_symmetry_space_group_name_H-M 'P 1 21/c 1'
_atom_sites_solution_hydrogens geom
_atom_sites_solution_primary direct
_atom_sites_solution_secondary difmap
_cell_angle_alpha 90.0000
_cell_angle_beta 93.758(3)
_cell_angle_gamma 90.0000
_cell_formula_units_Z 4
_cell_length_a 12.730(3)
_cell_length_b 20.795(5)
_cell_length_c 15.631(4)
_cell_measurement_reflns_used 11045
_cell_measurement_temperature 93
_cell_measurement_theta_max 25.35
_cell_measurement_theta_min 1.60
_cell_volume 4128.9(17)
_computing_cell_refinement 'CrystalClear-SM Expert 2.0 rc13'
_computing_data_collection 'CrystalClear-SM Expert 2.0 rc13 (Rigaku, 2009)'
_computing_data_reduction 'CrystalClear-SM Expert 2.0 rc13'
_computing_molecular_graphics 'CrystalStructure 4.0'
_computing_publication_material 'CrystalStructure 4.0 (Rigaku, 2010)'
_computing_structure_refinement 'SHELXL97 (Sheldrick, 2008)'
_computing_structure_solution 'DIRDIF99-PATTY (Gould, et al., 1999)'
_diffrn_ambient_temperature 93
_diffrn_detector_area_resol_mean 29.257
_diffrn_measured_fraction_theta_full 0.998
_diffrn_measured_fraction_theta_max 0.998
_diffrn_measurement_device_type 'Rigaku Saturn70'
_diffrn_measurement_method \w
_diffrn_radiation_type 'Mo K\a'
_diffrn_radiation_wavelength 0.71075
_diffrn_reflns_av_R_equivalents 0.1139
_diffrn_reflns_limit_h_max 15
_diffrn_reflns_limit_h_min -15
_diffrn_reflns_limit_k_max 24
_diffrn_reflns_limit_k_min -24
_diffrn_reflns_limit_l_max 18
_diffrn_reflns_limit_l_min -18
_diffrn_reflns_number 40610
_diffrn_reflns_theta_full 25.36
_diffrn_reflns_theta_max 25.36
_diffrn_standards_number 0
_exptl_absorpt_coefficient_mu 0.545
_exptl_absorpt_correction_T_max 0.947
_exptl_absorpt_correction_T_min 0.762
_exptl_absorpt_correction_type multi-scan
_exptl_absorpt_process_details 'REQAB (Rigaku, 1998)'
_exptl_crystal_colour red
_exptl_crystal_density_diffrn 1.335
_exptl_crystal_density_method 'not measured'
_exptl_crystal_description prism
_exptl_crystal_F_000 1728.00
_exptl_crystal_size_max 0.100
_exptl_crystal_size_mid 0.100
_exptl_crystal_size_min 0.100
_refine_diff_density_max 0.780
_refine_diff_density_min -1.150
_refine_ls_extinction_method none
_refine_ls_goodness_of_fit_ref 0.804
_refine_ls_hydrogen_treatment constr
_refine_ls_number_parameters 478
_refine_ls_number_reflns 7563
_refine_ls_number_restraints 0
_refine_ls_R_factor_gt 0.0561
_refine_ls_shift/su_max 0.012
_refine_ls_structure_factor_coef Fsqd
_refine_ls_weighting_details 'w = 1/[\s^2^(Fo^2^)+(0.1240P)^2^+8.8041P] where P=(Fo^2^+2Fc^2^)/3'
_refine_ls_weighting_scheme calc
_refine_ls_wR_factor_ref 0.1629
_reflns_number_gt 6563
_reflns_number_total 7563
_reflns_threshold_expression F^2^>2.0\s(F^2^)
_cod_data_source_file om300719t_si_005.cif
_cod_data_source_block 4
_cod_original_cell_volume 4128.8(15)
_cod_database_code 4079408

loop_
_symmetry_equiv_pos_site_id
_symmetry_equiv_pos_as_xyz
1 +X,+Y,+Z
2 -X,1/2+Y,1/2-Z
3 -X,-Y,-Z
4 +X,1/2-Y,1/2+Z

loop_
_atom_site_label
_atom_site_type_symbol
_atom_site_fract_x
_atom_site_fract_y
_atom_site_fract_z
_atom_site_U_iso_or_equiv
_atom_site_adp_type
_atom_site_occupancy
_atom_site_symmetry_multiplicity
_atom_site_calc_flag
_atom_site_refinement_flags
Ru1 Ru 0.14818(2) 0.092158(13) 0.311461(16) 0.02749(13) Uani 1.0 4 d .
Cl1 Cl 0.10831(7) 0.16937(4) 0.41641(5) 0.0331(3) Uani 1.0 4 d .
Cl2 Cl 0.14035(8) 0.01082(4) 0.20632(5) 0.0362(3) Uani 1.0 4 d .
N2 N 0.0238(3) 0.16274(14) 0.17025(18) 0.0309(7) Uani 1.0 4 d .
N5 N 0.1873(3) 0.17970(15) 0.15221(18) 0.0327(7) Uani 1.0 4 d .
N51 N 0.1386(3) 0.01969(13) 0.41002(18) 0.0277(6) Uani 1.0 4 d .
C1 C 0.1224(3) 0.15369(17) 0.2089(2) 0.0294(8) Uani 1.0 4 d .
C3 C 0.0283(3) 0.19351(17) 0.0915(3) 0.0349(8) Uani 1.0 4 d .
C4 C 0.1300(3) 0.20482(19) 0.0804(3) 0.0367(9) Uani 1.0 4 d .
C6 C -0.0768(3) 0.14768(17) 0.2046(2) 0.0308(8) Uani 1.0 4 d .
C7 C -0.1187(3) 0.19263(19) 0.2610(3) 0.0358(9) Uani 1.0 4 d .
C8 C -0.2179(4) 0.1788(3) 0.2897(3) 0.0443(10) Uani 1.0 4 d .
C9 C -0.2718(4) 0.1245(3) 0.2631(3) 0.0475(11) Uani 1.0 4 d .
C10 C -0.2317(4) 0.0827(3) 0.2051(3) 0.0436(10) Uani 1.0 4 d .
C11 C -0.1331(4) 0.09364(18) 0.1738(3) 0.0360(9) Uani 1.0 4 d .
C12 C -0.0644(4) 0.25528(19) 0.2863(3) 0.0384(9) Uani 1.0 4 d .
C13 C -0.0917(4) 0.3075(2) 0.2185(3) 0.0530(11) Uani 1.0 4 d .
C14 C -0.0889(4) 0.2799(3) 0.3745(3) 0.0484(11) Uani 1.0 4 d .
C15 C -0.0952(4) 0.05078(19) 0.1031(3) 0.0423(9) Uani 1.0 4 d .
C16 C -0.1561(4) 0.0670(3) 0.0176(3) 0.0499(11) Uani 1.0 4 d .
C17 C -0.1085(4) -0.0205(2) 0.1230(4) 0.0547(12) Uani 1.0 4 d .
C18 C 0.2951(3) 0.20044(19) 0.1701(3) 0.0360(9) Uani 1.0 4 d .
C19 C 0.3088(4) 0.2633(2) 0.2030(3) 0.0392(9) Uani 1.0 4 d .
C20 C 0.4113(4) 0.2862(2) 0.2133(3) 0.0460(10) Uani 1.0 4 d .
C21 C 0.4957(4) 0.2484(3) 0.1923(3) 0.0505(11) Uani 1.0 4 d .
C22 C 0.4795(4) 0.1873(3) 0.1616(3) 0.0454(10) Uani 1.0 4 d .
C23 C 0.3782(4) 0.1616(2) 0.1485(3) 0.0406(9) Uani 1.0 4 d .
C24 C 0.2173(4) 0.30499(19) 0.2260(3) 0.0418(9) Uani 1.0 4 d .
C25 C 0.2066(4) 0.3651(3) 0.1703(4) 0.0597(13) Uani 1.0 4 d .
C26 C 0.2252(5) 0.3239(3) 0.3203(3) 0.0555(12) Uani 1.0 4 d .
C27 C 0.3606(4) 0.09473(19) 0.1101(3) 0.0421(10) Uani 1.0 4 d .
C28 C 0.3377(5) 0.0996(3) 0.0133(3) 0.0554(12) Uani 1.0 4 d .
C29 C 0.4520(4) 0.0483(3) 0.1290(3) 0.0568(12) Uani 1.0 4 d .
C31 C 0.2924(3) 0.09847(16) 0.3354(3) 0.0309(8) Uani 1.0 4 d .
C32 C 0.3533(3) 0.15498(18) 0.3648(3) 0.0341(8) Uani 1.0 4 d .
C33 C 0.4523(3) 0.13831(19) 0.3948(3) 0.0373(9) Uani 1.0 4 d .
C34 C 0.4642(3) 0.0677(2) 0.3816(3) 0.0379(9) Uani 1.0 4 d .
C35 C 0.5485(4) 0.0265(3) 0.3961(3) 0.0498(11) Uani 1.0 4 d .
C36 C 0.5355(4) -0.0386(3) 0.3767(4) 0.0565(12) Uani 1.0 4 d .
C37 C 0.4406(4) -0.0620(3) 0.3427(3) 0.0518(11) Uani 1.0 4 d .
C38 C 0.3546(4) -0.02082(19) 0.3277(3) 0.0409(9) Uani 1.0 4 d .
C39 C 0.3667(3) 0.04341(18) 0.3468(3) 0.0342(8) Uani 1.0 4 d .
C40 C 0.5320(3) 0.1823(2) 0.4357(3) 0.0395(9) Uani 1.0 4 d .
C41 C 0.5275(4) 0.2483(3) 0.4201(3) 0.0482(11) Uani 1.0 4 d .
C42 C 0.6005(4) 0.2899(3) 0.4588(3) 0.0563(12) Uani 1.0 4 d .
C43 C 0.6806(4) 0.2673(3) 0.5145(3) 0.0566(13) Uani 1.0 4 d .
C44 C 0.6869(4) 0.2023(3) 0.5305(3) 0.0578(13) Uani 1.0 4 d .
C45 C 0.6132(4) 0.1602(3) 0.4920(3) 0.0516(11) Uani 1.0 4 d .
C52 C 0.0781(3) -0.03217(18) 0.3967(3) 0.0350(8) Uani 1.0 4 d .
C53 C 0.0638(4) -0.07688(19) 0.4599(3) 0.0392(9) Uani 1.0 4 d .
C54 C 0.1133(4) -0.06801(19) 0.5403(3) 0.0391(9) Uani 1.0 4 d .
C55 C 0.1758(3) -0.01422(18) 0.5545(3) 0.0362(9) Uani 1.0 4 d .
C56 C 0.1874(3) 0.02838(17) 0.4884(3) 0.0321(8) Uani 1.0 4 d .
H3 H -0.0298 0.2044 0.0530 0.0419 Uiso 1.0 4 calc R
H4 H 0.1580 0.2259 0.0330 0.0441 Uiso 1.0 4 calc R
H8 H -0.2485 0.2074 0.3283 0.0532 Uiso 1.0 4 calc R
H9 H -0.3381 0.1156 0.2851 0.0570 Uiso 1.0 4 calc R
H10 H -0.2716 0.0462 0.1863 0.0523 Uiso 1.0 4 calc R
H12 H 0.0132 0.2476 0.2873 0.0461 Uiso 1.0 4 calc R
H13A H -0.1680 0.3147 0.2141 0.0636 Uiso 1.0 4 calc R
H13B H -0.0689 0.2933 0.1629 0.0636 Uiso 1.0 4 calc R
H13C H -0.0556 0.3476 0.2354 0.0636 Uiso 1.0 4 calc R
H14A H -0.0671 0.2478 0.4180 0.0580 Uiso 1.0 4 calc R
H14B H -0.1647 0.2877 0.3757 0.0580 Uiso 1.0 4 calc R
H14C H -0.0507 0.3201 0.3866 0.0580 Uiso 1.0 4 calc R
H15 H -0.0187 0.0595 0.0971 0.0508 Uiso 1.0 4 calc R
H16A H -0.1406 0.1113 0.0013 0.0598 Uiso 1.0 4 calc R
H16B H -0.2318 0.0625 0.0241 0.0598 Uiso 1.0 4 calc R
H16C H -0.1349 0.0375 -0.0270 0.0598 Uiso 1.0 4 calc R
H17A H -0.1832 -0.0298 0.1288 0.0657 Uiso 1.0 4 calc R
H17B H -0.0681 -0.0311 0.1766 0.0657 Uiso 1.0 4 calc R
H17C H -0.0829 -0.0463 0.0762 0.0657 Uiso 1.0 4 calc R
H20 H 0.4238 0.3284 0.2351 0.0552 Uiso 1.0 4 calc R
H21 H 0.5652 0.2650 0.1994 0.0606 Uiso 1.0 4 calc R
H22 H 0.5384 0.1618 0.1490 0.0545 Uiso 1.0 4 calc R
H24 H 0.1515 0.2792 0.2153 0.0501 Uiso 1.0 4 calc R
H25A H 0.1956 0.3525 0.1099 0.0717 Uiso 1.0 4 calc R
H25B H 0.2710 0.3908 0.1782 0.0717 Uiso 1.0 4 calc R
H25C H 0.1464 0.3905 0.1868 0.0717 Uiso 1.0 4 calc R
H26A H 0.2901 0.3483 0.3332 0.0666 Uiso 1.0 4 calc R
H26B H 0.2260 0.2850 0.3558 0.0666 Uiso 1.0 4 calc R
H26C H 0.1644 0.3504 0.3327 0.0666 Uiso 1.0 4 calc R
H27 H 0.2970 0.0760 0.1350 0.0506 Uiso 1.0 4 calc R
H28A H 0.3193 0.0570 -0.0100 0.0665 Uiso 1.0 4 calc R
H28B H 0.4003 0.1157 -0.0132 0.0665 Uiso 1.0 4 calc R
H28C H 0.2789 0.1293 0.0007 0.0665 Uiso 1.0 4 calc R
H29A H 0.4641 0.0428 0.1911 0.0682 Uiso 1.0 4 calc R
H29B H 0.5157 0.0657 0.1056 0.0682 Uiso 1.0 4 calc R
H29C H 0.4350 0.0066 0.1024 0.0682 Uiso 1.0 4 calc R
H32 H 0.3270 0.1978 0.3631 0.0409 Uiso 1.0 4 calc R
H35 H 0.6146 0.0423 0.4189 0.0597 Uiso 1.0 4 calc R
H36 H 0.5930 -0.0673 0.3872 0.0678 Uiso 1.0 4 calc R
H37 H 0.4335 -0.1065 0.3294 0.0622 Uiso 1.0 4 calc R
H38 H 0.2889 -0.0369 0.3045 0.0491 Uiso 1.0 4 calc R
H41 H 0.4729 0.2650 0.3820 0.0578 Uiso 1.0 4 calc R
H42 H 0.5956 0.3347 0.4469 0.0676 Uiso 1.0 4 calc R
H43 H 0.7304 0.2961 0.5414 0.0679 Uiso 1.0 4 calc R
H44 H 0.7422 0.1860 0.5683 0.0693 Uiso 1.0 4 calc R
H45 H 0.6184 0.1156 0.5043 0.0620 Uiso 1.0 4 calc R
H52 H 0.0437 -0.0385 0.3415 0.0420 Uiso 1.0 4 calc R
H53 H 0.0203 -0.1134 0.4483 0.0470 Uiso 1.0 4 calc R
H54 H 0.1046 -0.0982 0.5848 0.0469 Uiso 1.0 4 calc R
H55 H 0.2103 -0.0067 0.6093 0.0434 Uiso 1.0 4 calc R
H56 H 0.2312 0.0650 0.4982 0.0385 Uiso 1.0 4 calc R

loop_
_atom_site_aniso_label
_atom_site_aniso_U_11
_atom_site_aniso_U_22
_atom_site_aniso_U_33
_atom_site_aniso_U_12
_atom_site_aniso_U_13
_atom_site_aniso_U_23
Ru1 0.0280(2) 0.0282(2) 0.02599(19) -0.00154(10) -0.00055(13) 0.00081(10)
Cl1 0.0381(5) 0.0312(5) 0.0296(4) 0.0023(4) 0.0004(4) -0.0005(4)
Cl2 0.0430(6) 0.0341(5) 0.0313(5) -0.0017(4) -0.0003(4) -0.0049(4)
N2 0.0320(17) 0.0355(16) 0.0250(14) -0.0018(13) 0.0006(12) 0.0027(12)
N5 0.0336(18) 0.0383(17) 0.0258(14) -0.0035(14) -0.0005(12) 0.0047(12)
N51 0.0316(17) 0.0239(14) 0.0278(14) 0.0014(12) 0.0025(12) 0.0007(11)
C1 0.0281(19) 0.0325(19) 0.0271(16) 0.0028(15) -0.0012(14) -0.0061(14)
C3 0.043(3) 0.035(2) 0.0269(17) -0.0014(17) -0.0012(15) 0.0099(15)
C4 0.038(3) 0.044(3) 0.0273(17) -0.0052(18) -0.0007(15) 0.0060(15)
C6 0.0268(19) 0.038(2) 0.0273(17) -0.0026(15) -0.0019(14) 0.0056(14)
C7 0.038(3) 0.039(2) 0.0305(18) 0.0038(17) -0.0023(15) 0.0044(15)
C8 0.037(3) 0.066(3) 0.0304(19) 0.004(2) 0.0026(16) 0.0050(18)
C9 0.031(3) 0.070(3) 0.042(3) -0.005(2) 0.0045(17) 0.012(2)
C10 0.034(3) 0.054(3) 0.042(3) -0.0093(19) -0.0058(18) 0.0085(18)
C11 0.035(3) 0.039(3) 0.0339(19) -0.0005(16) -0.0032(16) 0.0063(15)
C12 0.038(3) 0.045(3) 0.0324(19) 0.0055(18) 0.0010(16) -0.0006(16)
C13 0.064(3) 0.043(3) 0.050(3) 0.004(3) -0.007(3) 0.004(2)
C14 0.050(3) 0.052(3) 0.044(3) 0.008(2) 0.0015(19) -0.0094(19)
C15 0.045(3) 0.036(2) 0.046(3) -0.0049(18) -0.0006(18) 0.0000(17)
C16 0.055(3) 0.051(3) 0.043(3) -0.003(3) -0.003(2) -0.004(2)
C17 0.049(3) 0.037(3) 0.076(4) -0.009(2) -0.006(3) 0.001(3)
C18 0.032(2) 0.047(3) 0.0286(17) -0.0072(17) -0.0001(15) 0.0064(16)
C19 0.042(3) 0.044(3) 0.0317(18) -0.0122(18) 0.0017(16) 0.0055(16)
C20 0.048(3) 0.047(3) 0.043(3) -0.014(2) 0.0030(18) 0.0013(18)
C21 0.039(3) 0.066(3) 0.048(3) -0.017(3) 0.0047(19) 0.002(2)
C22 0.033(3) 0.061(3) 0.043(3) 0.001(2) 0.0058(17) 0.005(2)
C23 0.042(3) 0.051(3) 0.0297(18) -0.0070(19) 0.0036(16) 0.0029(16)
C24 0.042(3) 0.038(2) 0.045(3) -0.0075(18) 0.0014(18) 0.0010(17)
C25 0.059(3) 0.060(3) 0.059(3) -0.001(3) 0.002(3) 0.021(3)
C26 0.073(4) 0.043(3) 0.050(3) 0.015(3) 0.001(3) -0.001(2)
C27 0.036(3) 0.049(3) 0.043(3) -0.0013(17) 0.0092(18) -0.0009(17)
C28 0.054(3) 0.065(3) 0.046(3) -0.005(3) -0.005(3) -0.008(2)
C29 0.052(3) 0.065(3) 0.055(3) 0.012(3) 0.012(3) -0.001(3)
C31 0.033(2) 0.0325(19) 0.0272(17) 0.0011(15) 0.0031(15) 0.0029(13)
C32 0.031(2) 0.038(2) 0.0333(18) -0.0057(16) -0.0005(15) 0.0019(15)
C33 0.032(2) 0.045(3) 0.0350(19) -0.0006(17) 0.0016(15) 0.0025(16)
C34 0.034(2) 0.045(3) 0.0347(19) 0.0027(18) 0.0018(16) -0.0010(17)
C35 0.032(3) 0.059(3) 0.057(3) 0.009(2) -0.0004(19) 0.000(2)
C36 0.046(3) 0.052(3) 0.070(3) 0.019(3) 0.001(3) -0.002(3)
C37 0.049(3) 0.043(3) 0.064(3) 0.013(2) 0.008(3) -0.001(2)
C38 0.035(3) 0.041(3) 0.047(3) 0.0062(18) 0.0052(17) -0.0010(17)
C39 0.030(2) 0.040(2) 0.0331(18) 0.0008(16) 0.0028(15) 0.0007(15)
C40 0.029(2) 0.055(3) 0.0348(19) -0.0056(18) 0.0029(15) -0.0006(17)
C41 0.041(3) 0.053(3) 0.049(3) -0.005(2) -0.0059(19) -0.0027(19)
C42 0.053(3) 0.061(3) 0.056(3) -0.013(3) 0.006(3) -0.009(3)
C43 0.044(3) 0.075(4) 0.051(3) -0.018(3) 0.003(2) -0.019(3)
C44 0.034(3) 0.086(4) 0.051(3) -0.006(3) -0.0107(19) -0.010(3)
C45 0.041(3) 0.063(3) 0.050(3) -0.004(3) -0.0021(19) 0.000(2)
C52 0.034(2) 0.035(2) 0.0355(19) -0.0009(16) 0.0030(15) -0.0012(15)
C53 0.037(3) 0.0319(19) 0.049(3) -0.0040(17) 0.0065(18) 0.0002(17)
C54 0.037(3) 0.038(3) 0.042(2) 0.0058(18) 0.0073(17) 0.0098(17)
C55 0.031(2) 0.041(2) 0.0358(19) 0.0061(17) 0.0004(15) 0.0059(16)
C56 0.033(2) 0.0314(19) 0.0321(18) 0.0016(15) 0.0014(15) 0.0057(14)

loop_
_atom_type_symbol
_atom_type_description
_atom_type_scat_dispersion_real
_atom_type_scat_dispersion_imag
_atom_type_scat_source
C C 0.0033 0.0016
;
International Tables for Crystallography
(1992, Vol. C, Tables 4.2.6.8 and 6.1.1.4)
;
H H 0.0000 0.0000
;
International Tables for Crystallography
(1992, Vol. C, Table 6.1.1.4)
;
Cl Cl 0.1484 0.1585
;
International Tables for Crystallography
(1992, Vol. C, Tables 4.2.6.8 and 6.1.1.4)
;
N N 0.0061 0.0033
;
International Tables for Crystallography
(1992, Vol. C, Tables 4.2.6.8 and 6.1.1.4)
;
Ru Ru -1.2594 0.8363
;
International Tables for Crystallography
(1992, Vol. C, Tables 4.2.6.8 and 6.1.1.4)
;

loop_
_geom_angle_atom_site_label_1
_geom_angle_atom_site_label_2
_geom_angle_atom_site_label_3
_geom_angle
_geom_angle_publ_flag
Cl1 Ru1 Cl2 165.11(4) yes
Cl1 Ru1 N51 87.39(8) yes
Cl1 Ru1 C1 95.01(10) yes
Cl1 Ru1 C31 93.81(11) yes
Cl2 Ru1 N51 89.71(8) yes
Cl2 Ru1 C1 84.59(10) yes
Cl2 Ru1 C31 100.81(11) yes
N51 Ru1 C1 166.55(13) yes
N51 Ru1 C31 90.42(14) yes
C1 Ru1 C31 102.60(15) yes
C1 N2 C3 111.3(3) yes
C1 N2 C6 127.6(3) yes
C3 N2 C6 120.9(3) yes
C1 N5 C4 111.3(3) yes
C1 N5 C18 126.8(3) yes
C4 N5 C18 118.8(3) yes
Ru1 N51 C52 120.7(3) yes
Ru1 N51 C56 120.6(3) yes
C52 N51 C56 118.5(3) yes
Ru1 C1 N2 121.5(3) yes
Ru1 C1 N5 132.8(3) yes
N2 C1 N5 103.6(3) yes
N2 C3 C4 107.0(4) yes
N5 C4 C3 106.7(4) yes
N2 C6 C7 117.7(3) yes
N2 C6 C11 119.2(4) yes
C7 C6 C11 122.7(4) yes
C6 C7 C8 116.7(4) yes
C6 C7 C12 123.2(4) yes
C8 C7 C12 120.0(4) yes
C7 C8 C9 121.2(4) yes
C8 C9 C10 121.3(4) yes
C9 C10 C11 120.6(4) yes
C6 C11 C10 117.4(4) yes
C6 C11 C15 122.7(4) yes
C10 C11 C15 119.7(4) yes
C7 C12 C13 110.3(4) yes
C7 C12 C14 114.2(4) yes
C13 C12 C14 109.6(4) yes
C11 C15 C16 109.6(4) yes
C11 C15 C17 112.1(4) yes
C16 C15 C17 109.5(4) yes
N5 C18 C19 116.1(4) yes
N5 C18 C23 120.4(4) yes
C19 C18 C23 123.3(4) yes
C18 C19 C20 117.0(4) yes
C18 C19 C24 122.6(4) yes
C20 C19 C24 120.5(4) yes
C19 C20 C21 120.9(4) yes
C20 C21 C22 120.5(5) yes
C21 C22 C23 121.5(4) yes
C18 C23 C22 116.8(4) yes
C18 C23 C27 122.1(4) yes
C22 C23 C27 121.1(4) yes
C19 C24 C25 112.0(4) yes
C19 C24 C26 112.0(4) yes
C25 C24 C26 109.9(4) yes
C23 C27 C28 110.1(4) yes
C23 C27 C29 114.2(4) yes
C28 C27 C29 109.1(4) yes
Ru1 C31 C32 128.1(3) yes
Ru1 C31 C39 125.7(3) yes
C32 C31 C39 105.1(3) yes
C31 C32 C33 111.3(4) yes
C32 C33 C34 107.6(4) yes
C32 C33 C40 125.8(4) yes
C34 C33 C40 126.6(4) yes
C33 C34 C35 132.3(4) yes
C33 C34 C39 108.1(4) yes
C35 C34 C39 119.6(4) yes
C34 C35 C36 119.1(4) yes
C35 C36 C37 121.1(5) yes
C36 C37 C38 120.4(5) yes
C37 C38 C39 118.9(4) yes
C31 C39 C34 107.8(4) yes
C31 C39 C38 131.3(4) yes
C34 C39 C38 120.9(4) yes
C33 C40 C41 120.9(4) yes
C33 C40 C45 121.9(4) yes
C41 C40 C45 117.2(4) yes
C40 C41 C42 121.4(4) yes
C41 C42 C43 120.8(5) yes
C42 C43 C44 118.8(5) yes
C43 C44 C45 120.6(5) yes
C40 C45 C44 121.2(5) yes
N51 C52 C53 122.4(4) yes
C52 C53 C54 119.2(4) yes
C53 C54 C55 118.6(4) yes
C54 C55 C56 119.3(4) yes
N51 C56 C55 122.0(4) yes
N2 C3 H3 126.522 no
C4 C3 H3 126.513 no
N5 C4 H4 126.633 no
C3 C4 H4 126.626 no
C7 C8 H8 119.430 no
C9 C8 H8 119.417 no
C8 C9 H9 119.360 no
C10 C9 H9 119.368 no
C9 C10 H10 119.700 no
C11 C10 H10 119.704 no
C7 C12 H12 107.486 no
C13 C12 H12 107.495 no
C14 C12 H12 107.490 no
C12 C13 H13A 109.471 no
C12 C13 H13B 109.472 no
C12 C13 H13C 109.475 no
H13A C13 H13B 109.467 no
H13A C13 H13C 109.471 no
H13B C13 H13C 109.472 no
C12 C14 H14A 109.469 no
C12 C14 H14B 109.469 no
C12 C14 H14C 109.462 no
H14A C14 H14B 109.477 no
H14A C14 H14C 109.476 no
H14B C14 H14C 109.475 no
C11 C15 H15 108.529 no
C16 C15 H15 108.530 no
C17 C15 H15 108.540 no
C15 C16 H16A 109.470 no
C15 C16 H16B 109.466 no
C15 C16 H16C 109.470 no
H16A C16 H16B 109.462 no
H16A C16 H16C 109.485 no
H16B C16 H16C 109.474 no
C15 C17 H17A 109.478 no
C15 C17 H17B 109.474 no
C15 C17 H17C 109.475 no
H17A C17 H17B 109.470 no
H17A C17 H17C 109.456 no
H17B C17 H17C 109.474 no
C19 C20 H20 119.557 no
C21 C20 H20 119.558 no
C20 C21 H21 119.740 no
C22 C21 H21 119.751 no
C21 C22 H22 119.238 no
C23 C22 H22 119.223 no
C19 C24 H24 107.567 no
C25 C24 H24 107.573 no
C26 C24 H24 107.570 no
C24 C25 H25A 109.467 no
C24 C25 H25B 109.479 no
C24 C25 H25C 109.472 no
H25A C25 H25B 109.463 no
H25A C25 H25C 109.473 no
H25B C25 H25C 109.474 no
C24 C26 H26A 109.471 no
C24 C26 H26B 109.469 no
C24 C26 H26C 109.462 no
H26A C26 H26B 109.481 no
H26A C26 H26C 109.476 no
H26B C26 H26C 109.469 no
C23 C27 H27 107.747 no
C28 C27 H27 107.724 no
C29 C27 H27 107.734 no
C27 C28 H28A 109.475 no
C27 C28 H28B 109.471 no
C27 C28 H28C 109.475 no
H28A C28 H28B 109.473 no
H28A C28 H28C 109.466 no
H28B C28 H28C 109.467 no
C27 C29 H29A 109.470 no
C27 C29 H29B 109.473 no
C27 C29 H29C 109.470 no
H29A C29 H29B 109.475 no
H29A C29 H29C 109.464 no
H29B C29 H29C 109.475 no
C31 C32 H32 124.353 no
C33 C32 H32 124.367 no
C34 C35 H35 120.433 no
C36 C35 H35 120.454 no
C35 C36 H36 119.461 no
C37 C36 H36 119.474 no
C36 C37 H37 119.813 no
C38 C37 H37 119.802 no
C37 C38 H38 120.544 no
C39 C38 H38 120.533 no
C40 C41 H41 119.299 no
C42 C41 H41 119.282 no
C41 C42 H42 119.611 no
C43 C42 H42 119.618 no
C42 C43 H43 120.592 no
C44 C43 H43 120.603 no
C43 C44 H44 119.696 no
C45 C44 H44 119.681 no
C40 C45 H45 119.396 no
C44 C45 H45 119.400 no
N51 C52 H52 118.809 no
C53 C52 H52 118.795 no
C52 C53 H53 120.380 no
C54 C53 H53 120.385 no
C53 C54 H54 120.703 no
C55 C54 H54 120.708 no
C54 C55 H55 120.361 no
C56 C55 H55 120.377 no
N51 C56 H56 119.012 no
C55 C56 H56 119.011 no

loop_
_geom_bond_atom_site_label_1
_geom_bond_atom_site_label_2
_geom_bond_distance
_geom_bond_publ_flag
Ru1 Cl1 2.3740(10) yes
Ru1 Cl2 2.3559(10) yes
Ru1 N51 2.164(3) yes
Ru1 C1 2.061(4) yes
Ru1 C31 1.854(4) yes
N2 C1 1.370(5) yes
N2 C3 1.391(5) yes
N2 C6 1.455(5) yes
N5 C1 1.362(5) yes
N5 C4 1.398(5) yes
N5 C18 1.449(5) yes
N51 C52 1.333(5) yes
N51 C56 1.349(5) yes
C3 C4 1.339(6) yes
C6 C7 1.413(6) yes
C6 C11 1.401(6) yes
C7 C8 1.397(6) yes
C7 C12 1.515(6) yes
C8 C9 1.370(7) yes
C9 C10 1.378(7) yes
C10 C11 1.396(7) yes
C11 C15 1.523(6) yes
C12 C13 1.541(6) yes
C12 C14 1.521(6) yes
C15 C16 1.538(6) yes
C15 C17 1.526(6) yes
C18 C19 1.411(6) yes
C18 C23 1.390(6) yes
C19 C20 1.388(6) yes
C19 C24 1.515(6) yes
C20 C21 1.388(7) yes
C21 C22 1.368(7) yes
C22 C23 1.399(6) yes
C23 C27 1.524(6) yes
C24 C25 1.524(7) yes
C24 C26 1.522(6) yes
C27 C28 1.527(7) yes
C27 C29 1.526(7) yes
C31 C32 1.465(5) yes
C31 C39 1.489(6) yes
C32 C33 1.361(6) yes
C33 C34 1.492(6) yes
C33 C40 1.480(6) yes
C34 C35 1.381(6) yes
C34 C39 1.414(6) yes
C35 C36 1.395(7) yes
C36 C37 1.376(7) yes
C37 C38 1.398(7) yes
C38 C39 1.375(6) yes
C40 C41 1.394(7) yes
C40 C45 1.391(6) yes
C41 C42 1.381(7) yes
C42 C43 1.379(7) yes
C43 C44 1.376(8) yes
C44 C45 1.391(7) yes
C52 C53 1.378(6) yes
C53 C54 1.381(6) yes
C54 C55 1.382(6) yes
C55 C56 1.377(6) yes
C3 H3 0.950 no
C4 H4 0.950 no
C8 H8 0.950 no
C9 H9 0.950 no
C10 H10 0.950 no
C12 H12 1.000 no
C13 H13A 0.980 no
C13 H13B 0.980 no
C13 H13C 0.980 no
C14 H14A 0.980 no
C14 H14B 0.980 no
C14 H14C 0.980 no
C15 H15 1.000 no
C16 H16A 0.980 no
C16 H16B 0.980 no
C16 H16C 0.980 no
C17 H17A 0.980 no
C17 H17B 0.980 no
C17 H17C 0.980 no
C20 H20 0.950 no
C21 H21 0.950 no
C22 H22 0.950 no
C24 H24 1.000 no
C25 H25A 0.980 no
C25 H25B 0.980 no
C25 H25C 0.980 no
C26 H26A 0.980 no
C26 H26B 0.980 no
C26 H26C 0.980 no
C27 H27 1.000 no
C28 H28A 0.980 no
C28 H28B 0.980 no
C28 H28C 0.980 no
C29 H29A 0.980 no
C29 H29B 0.980 no
C29 H29C 0.980 no
C32 H32 0.950 no
C35 H35 0.950 no
C36 H36 0.950 no
C37 H37 0.950 no
C38 H38 0.950 no
C41 H41 0.950 no
C42 H42 0.950 no
C43 H43 0.950 no
C44 H44 0.950 no
C45 H45 0.950 no
C52 H52 0.950 no
C53 H53 0.950 no
C54 H54 0.950 no
C55 H55 0.950 no
C56 H56 0.950 no

loop_
_geom_contact_atom_site_label_1
_geom_contact_atom_site_label_2
_geom_contact_distance
_geom_contact_publ_flag
_geom_contact_site_symmetry_2
Ru1 C6 3.420(4) no .
Ru1 C38 3.522(5) no .
Cl1 C12 3.402(4) no .
Cl1 C14 3.435(5) no .
Cl1 C32 3.285(4) no .
Cl1 C56 3.275(4) no .
Cl2 N2 3.520(3) no .
Cl2 C15 3.413(5) no .
Cl2 C17 3.408(5) no .
Cl2 C38 3.285(5) no .
Cl2 C39 3.572(4) no .
Cl2 C52 3.254(4) no .
N2 C12 2.920(5) no .
N2 C13 3.454(6) no .
N2 C15 2.934(5) no .
N2 C18 3.542(5) no .
N5 C6 3.574(5) no .
N5 C24 2.865(5) no .
N5 C27 2.935(6) no .
N5 C28 3.421(6) no .
N5 C31 3.513(5) no .
N51 C38 3.224(6) no .
N51 C39 3.167(5) no .
N51 C54 2.768(5) no .
C1 C7 3.326(6) no .
C1 C11 3.493(6) no .
C1 C12 3.458(6) no .
C1 C19 3.296(6) no .
C1 C23 3.453(6) no .
C1 C24 3.375(6) no .
C3 C7 3.342(6) no .
C3 C11 3.245(6) no .
C3 C12 3.576(6) no .
C3 C13 3.505(6) no .
C3 C15 3.369(6) no .
C3 C18 3.539(6) no .
C4 C6 3.576(6) no .
C4 C19 3.123(6) no .
C4 C23 3.388(6) no .
C4 C24 3.228(6) no .
C6 C9 2.743(6) no .
C6 C13 3.336(6) no .
C6 C16 3.464(6) no .
C7 C10 2.809(6) no .
C8 C11 2.800(6) no .
C8 C13 3.349(7) no .
C8 C14 2.931(7) no .
C10 C16 3.162(7) no .
C10 C17 2.997(7) no .
C18 C21 2.741(6) no .
C18 C28 3.298(7) no .
C18 C31 3.344(5) no .
C18 C32 3.225(5) no .
C19 C22 2.796(6) no .
C19 C32 3.406(6) no .
C20 C23 2.805(6) no .
C20 C25 3.114(7) no .
C20 C26 3.089(7) no .
C20 C41 3.553(6) no .
C21 C41 3.556(7) no .
C22 C28 3.378(7) no .
C22 C29 2.952(7) no .
C23 C31 3.444(6) no .
C23 C32 3.418(5) no .
C31 C56 3.170(6) no .
C32 C41 3.030(6) no .
C34 C37 2.778(7) no .
C34 C45 3.139(6) no .
C35 C38 2.803(6) no .
C35 C40 3.309(7) no .
C35 C45 3.240(7) no .
C36 C39 2.759(7) no .
C38 C56 3.548(6) no .
C39 C56 3.296(6) no .
C40 C43 2.813(7) no .
C41 C44 2.749(7) no .
C42 C45 2.750(8) no .
C52 C55 2.715(6) no .
C53 C56 2.716(6) no .
Cl1 C53 3.576(5) no 3_556
N51 C53 3.587(6) no 3_556
N51 C54 3.496(6) no 3_556
C25 C55 3.599(7) no 4_554
C35 C55 3.553(6) no 3_656
C37 C45 3.398(7) no 3_656
C45 C37 3.398(7) no 3_656
C52 C54 3.401(6) no 3_556
C52 C55 3.504(6) no 3_556
C53 Cl1 3.576(5) no 3_556
C53 N51 3.587(6) no 3_556
C53 C55 3.584(6) no 3_556
C53 C56 3.498(6) no 3_556
C54 N51 3.496(6) no 3_556
C54 C52 3.401(6) no 3_556
C55 C25 3.599(7) no 4_555
C55 C35 3.553(6) no 3_656
C55 C52 3.504(6) no 3_556
C55 C53 3.584(6) no 3_556
C56 C53 3.498(6) no 3_556
Ru1 H27 3.4637 no .
Ru1 H32 3.2270 no .
Ru1 H38 3.2327 no .
Ru1 H52 3.0753 no .
Ru1 H56 3.0904 no .
Cl1 H12 2.8044 no .
Cl1 H14A 2.7670 no .
Cl1 H26B 3.0182 no .
Cl1 H32 3.0161 no .
Cl1 H56 2.9207 no .
Cl2 H15 2.7548 no .
Cl2 H17B 2.8023 no .
Cl2 H17C 3.5873 no .
Cl2 H27 2.7103 no .
Cl2 H38 2.5571 no .
Cl2 H52 2.7156 no .
N2 H4 3.1186 no .
N2 H12 2.5527 no .
N2 H13B 2.9598 no .
N2 H15 2.4747 no .
N2 H16A 3.4312 no .
N2 H24 2.9752 no .
N5 H3 3.1211 no .
N5 H12 3.4613 no .
N5 H24 2.3491 no .
N5 H27 2.5938 no .
N5 H28C 2.9033 no .
N51 H38 2.8601 no .
N51 H53 3.2255 no .
N51 H55 3.2358 no .
C1 H3 3.1914 no .
C1 H4 3.1908 no .
C1 H12 2.7341 no .
C1 H15 3.1148 no .
C1 H24 2.6365 no .
C1 H27 3.0374 no .
C1 H32 3.5511 no .
C3 H12 3.2785 no .
C3 H13B 2.6950 no .
C3 H15 2.8520 no .
C3 H16A 3.0226 no .
C3 H24 2.9965 no .
C4 H13B 3.4480 no .
C4 H15 3.5842 no .
C4 H24 2.6143 no .
C4 H25A 3.2072 no .
C4 H27 3.4911 no .
C4 H28C 2.8144 no .
C6 H3 2.7489 no .
C6 H8 3.2576 no .
C6 H10 3.2544 no .
C6 H12 2.6664 no .
C6 H13B 3.1012 no .
C6 H15 2.6257 no .
C6 H16A 3.3165 no .
C7 H3 3.5208 no .
C7 H9 3.2623 no .
C7 H13A 2.7035 no .
C7 H13B 2.6957 no .
C7 H13C 3.3505 no .
C7 H14A 2.7490 no .
C7 H14B 2.7571 no .
C7 H14C 3.3779 no .
C8 H10 3.2462 no .
C8 H12 3.2741 no .
C8 H13A 3.1438 no .
C8 H14A 3.0429 no .
C8 H14B 2.6971 no .
C10 H8 3.2453 no .
C10 H15 3.3217 no .
C10 H16A 3.5127 no .
C10 H16B 2.8612 no .
C10 H17A 2.7168 no .
C10 H17B 3.2034 no .
C11 H3 3.3056 no .
C11 H9 3.2620 no .
C11 H16A 2.7168 no .
C11 H16B 2.6624 no .
C11 H16C 3.3469 no .
C11 H17A 2.7264 no .
C11 H17B 2.7219 no .
C11 H17C 3.3665 no .
C12 H8 2.6668 no .
C12 H24 3.0714 no .
C12 H26C 3.5564 no .
C13 H3 3.4890 no .
C13 H8 3.4210 no .
C13 H14A 3.3508 no .
C13 H14B 2.7141 no .
C13 H14C 2.6575 no .
C13 H24 3.1547 no .
C13 H25C 3.5515 no .
C14 H8 2.5936 no .
C14 H13A 2.7359 no .
C14 H13B 3.3459 no .
C14 H13C 2.6466 no .
C15 H3 3.4058 no .
C15 H10 2.6699 no .
C16 H3 3.3085 no .
C16 H10 3.1320 no .
C16 H17A 2.6971 no .
C16 H17B 3.3508 no .
C16 H17C 2.6736 no .
C17 H10 2.7349 no .
C17 H16A 3.3459 no .
C17 H16B 2.7412 no .
C17 H16C 2.6374 no .
C18 H4 2.7264 no .
C18 H20 3.2518 no .
C18 H22 3.2369 no .
C18 H24 2.5869 no .
C18 H25A 3.5111 no .
C18 H26B 3.5533 no .
C18 H27 2.6469 no .
C18 H28C 3.0286 no .
C18 H32 3.0173 no .
C19 H4 3.2690 no .
C19 H21 3.2680 no .
C19 H25A 2.7122 no .
C19 H25B 2.7188 no .
C19 H25C 3.3567 no .
C19 H26A 2.7180 no .
C19 H26B 2.7118 no .
C19 H26C 3.3559 no .
C19 H32 2.8458 no .
C19 H41 3.3809 no .
C20 H22 3.2463 no .
C20 H24 3.3123 no .
C20 H25A 3.3858 no .
C20 H25B 2.8449 no .
C20 H26A 2.8164 no .
C20 H26B 3.3481 no .
C20 H32 3.2160 no .
C20 H41 2.7368 no .
C21 H41 3.0170 no .
C22 H20 3.2453 no .
C22 H27 3.2869 no .
C22 H28B 3.2157 no .
C22 H29A 3.0476 no .
C22 H29B 2.7256 no .
C23 H4 3.4994 no .
C23 H21 3.2677 no .
C23 H28A 3.3445 no .
C23 H28B 2.7338 no .
C23 H28C 2.6464 no .
C23 H29A 2.7639 no .
C23 H29B 2.7644 no .
C23 H29C 3.3903 no .
C23 H32 3.5389 no .
C24 H4 3.4767 no .
C24 H12 3.0689 no .
C24 H13C 3.5974 no .
C24 H20 2.6678 no .
C24 H32 3.3346 no .
C25 H13C 3.5720 no .
C25 H20 2.9804 no .
C25 H26A 2.7168 no .
C25 H26B 3.3393 no .
C25 H26C 2.6463 no .
C26 H12 3.1428 no .
C26 H20 2.9357 no .
C26 H25A 3.3389 no .
C26 H25B 2.7176 no .
C26 H25C 2.6468 no .
C26 H32 2.9818 no .
C26 H41 3.4611 no .
C27 H22 2.6933 no .
C28 H4 3.5096 no .
C28 H22 3.4619 no .
C28 H29A 3.3356 no .
C28 H29B 2.6984 no .
C28 H29C 2.6437 no .
C29 H22 2.6133 no .
C29 H28A 2.6697 no .
C29 H28B 2.6723 no .
C29 H28C 3.3362 no .
C31 H27 3.1715 no .
C31 H29A 3.4415 no .
C31 H38 2.8560 no .
C31 H56 2.7978 no .
C32 H26B 3.1503 no .
C32 H41 2.7517 no .
C32 H56 3.2695 no .
C33 H35 2.8799 no .
C33 H41 2.6560 no .
C33 H45 2.6746 no .
C34 H29A 3.0211 no .
C34 H32 3.2215 no .
C34 H36 3.2497 no .
C34 H38 3.2873 no .
C34 H45 2.8348 no .
C34 H56 3.5815 no .
C35 H29A 3.3288 no .
C35 H37 3.2672 no .
C35 H45 2.6248 no .
C36 H29A 3.4300 no .
C36 H38 3.2651 no .
C37 H29A 3.2483 no .
C37 H35 3.2685 no .
C38 H29A 2.9388 no .
C38 H36 3.2617 no .
C39 H27 3.4386 no .
C39 H29A 2.8022 no .
C39 H32 3.2616 no .
C39 H35 3.2800 no .
C39 H37 3.2465 no .
C39 H56 3.0513 no .
C40 H32 2.7954 no .
C40 H35 3.1130 no .
C40 H42 3.2715 no .
C40 H44 3.2756 no .
C41 H20 3.5180 no .
C41 H21 3.5316 no .
C41 H32 2.8484 no .
C41 H43 3.2584 no .
C41 H45 3.2396 no .
C42 H44 3.2317 no .
C43 H41 3.2500 no .
C43 H45 3.2552 no .
C44 H42 3.2307 no .
C45 H35 2.7060 no .
C45 H41 3.2386 no .
C45 H43 3.2648 no .
C52 H38 3.1287 no .
C52 H54 3.2439 no .
C52 H56 3.1610 no .
C53 H55 3.2393 no .
C54 H52 3.2327 no .
C54 H56 3.2349 no .
C55 H53 3.2397 no .
C56 H38 3.5005 no .
C56 H52 3.1622 no .
C56 H54 3.2445 no .
H3 H4 2.4709 no .
H3 H13B 2.5936 no .
H3 H15 3.0920 no .
H3 H16A 2.4988 no .
H4 H24 3.0644 no .
H4 H25A 2.9213 no .
H4 H28C 2.6000 no .
H8 H9 2.3027 no .
H8 H12 3.5335 no .
H8 H13A 3.0737 no .
H8 H14A 2.7521 no .
H8 H14B 2.0895 no .
H8 H14C 3.5162 no .
H9 H10 2.3147 no .
H10 H16B 2.6402 no .
H10 H17A 2.1690 no .
H10 H17B 3.0603 no .
H12 H13A 2.8677 no .
H12 H13B 2.3483 no .
H12 H13C 2.3771 no .
H12 H14A 2.3428 no .
H12 H14B 2.8531 no .
H12 H14C 2.3462 no .
H12 H24 2.2486 no .
H12 H26B 2.9511 no .
H12 H26C 2.9323 no .
H13A H14B 2.5842 no .
H13A H14C 2.9965 no .
H13B H14C 3.5335 no .
H13B H24 2.8860 no .
H13B H25C 3.4063 no .
H13C H14A 3.5387 no .
H13C H14B 2.9471 no .
H13C H14C 2.4274 no .
H13C H24 3.0297 no .
H13C H25C 2.8713 no .
H13C H26C 3.0985 no .
H14C H26C 2.9838 no .
H15 H16A 2.3460 no .
H15 H16B 2.8740 no .
H15 H16C 2.4045 no .
H15 H17A 2.8666 no .
H15 H17B 2.3649 no .
H15 H17C 2.3635 no .
H16A H17C 3.5416 no .
H16B H17A 2.5731 no .
H16B H17C 3.0294 no .
H16C H17A 2.9098 no .
H16C H17B 3.5395 no .
H16C H17C 2.4363 no .
H17B H52 2.8659 no .
H20 H21 2.3284 no .
H20 H25A 3.4306 no .
H20 H25B 2.4564 no .
H20 H26A 2.4000 no .
H20 H26B 3.3670 no .
H20 H41 2.6859 no .
H21 H22 2.3038 no .
H21 H41 3.1573 no .
H22 H27 3.5478 no .
H22 H28B 3.1380 no .
H22 H29A 2.7441 no .
H22 H29B 2.1239 no .
H22 H29C 3.5428 no .
H24 H25A 2.3398 no .
H24 H25B 2.8563 no .
H24 H25C 2.3577 no .
H24 H26A 2.8545 no .
H24 H26B 2.3377 no .
H24 H26C 2.3553 no .
H24 H32 3.5379 no .
H25A H26C 3.5301 no .
H25B H26A 2.5756 no .
H25B H26C 2.9674 no .
H25C H26A 2.9668 no .
H25C H26B 3.5309 no .
H25C H26C 2.4237 no .
H26A H32 3.1953 no .
H26A H41 2.9610 no .
H26B H32 2.2222 no .
H26B H41 3.1707 no .
H27 H28A 2.3356 no .
H27 H28B 2.8591 no .
H27 H28C 2.3710 no .
H27 H29A 2.3505 no .
H27 H29B 2.8589 no .
H27 H29C 2.3540 no .
H27 H38 3.5468 no .
H28A H29A 3.5511 no .
H28A H29B 2.9923 no .
H28A H29C 2.4529 no .
H28B H29A 3.5794 no .
H28B H29B 2.5146 no .
H28B H29C 2.9152 no .
H28C H29B 3.5875 no .
H28C H29C 3.5450 no .
H29A H38 3.3739 no .
H32 H41 2.3284 no .
H35 H36 2.3441 no .
H35 H45 2.0245 no .
H36 H37 2.3158 no .
H37 H38 2.3529 no .
H38 H52 3.2116 no .
H41 H42 2.3150 no .
H42 H43 2.3320 no .
H43 H44 2.3308 no .
H44 H45 2.3282 no .
H52 H53 2.3162 no .
H53 H54 2.3462 no .
H54 H55 2.3473 no .
H55 H56 2.3184 no .
Cl1 H4 2.8838 no 4_555
Cl1 H25A 3.1861 no 4_555
Cl1 H53 2.9927 no 3_556
Cl1 H54 3.0869 no 3_556
Cl2 H16C 2.9742 no 3_555
N51 H54 3.5058 no 3_556
C3 H14A 3.1453 no 4_554
C3 H14C 3.3066 no 4_554
C4 H14A 3.5895 no 4_554
C6 H54 3.4878 no 3_556
C7 H54 3.1041 no 3_556
C8 H21 3.5102 no 1_455
C8 H54 2.8911 no 3_556
C9 H22 3.0100 no 1_455
C9 H35 3.3780 no 1_455
C9 H54 3.1323 no 3_556
C9 H55 3.2224 no 3_556
C10 H22 3.4208 no 1_455
C10 H29B 3.4972 no 1_455
C10 H54 3.5783 no 3_556
C10 H55 3.2984 no 3_556
C11 H43 3.4759 no 4_454
C13 H44 3.0585 no 4_454
C13 H52 3.4039 no 2_555
C13 H53 3.2636 no 2_555
C14 H3 2.8607 no 4_555
C14 H16A 3.1060 no 4_555
C16 H14C 3.4451 no 4_554
C16 H17C 3.4897 no 3_555
C16 H28A 3.3081 no 3_555
C16 H43 3.2244 no 4_454
C17 H16C 3.5472 no 3_555
C17 H25C 3.5618 no 2_545
C17 H26C 2.8733 no 2_545
C17 H28A 3.2052 no 3_555
C20 H36 3.4265 no 2_655
C20 H37 3.0829 no 2_655
C21 H37 3.1751 no 2_655
C22 H9 3.2801 no 1_655
C25 H36 3.0969 no 2_655
C25 H53 3.3582 no 2_555
C25 H55 3.0972 no 4_554
C25 H56 3.0919 no 4_554
C26 H17A 3.1982 no 2_555
C26 H28B 3.5452 no 4_555
C26 H28C 3.0198 no 4_555
C28 H17A 3.2153 no 3_555
C28 H26A 3.0400 no 4_554
C29 H10 3.5736 no 1_655
C33 H9 3.2989 no 1_655
C34 H9 3.1780 no 1_655
C35 H9 2.9754 no 1_655
C35 H55 3.1044 no 3_656
C36 H20 3.3300 no 2_645
C36 H25B 3.0387 no 2_645
C36 H45 3.2142 no 3_656
C36 H55 3.3645 no 3_656
C36 H56 3.4905 no 3_656
C37 H20 3.1506 no 2_645
C37 H45 2.7847 no 3_656
C38 H45 3.2828 no 3_656
C40 H8 3.3930 no 1_655
C40 H9 3.2730 no 1_655
C41 H8 3.3834 no 1_655
C41 H28B 3.4543 no 4_555
C42 H8 3.3629 no 1_655
C42 H14B 3.3356 no 1_655
C42 H22 3.2830 no 4_555
C42 H28B 3.2690 no 4_555
C43 H8 3.3441 no 1_655
C43 H14B 3.0541 no 1_655
C43 H16A 3.4142 no 4_655
C43 H21 3.3930 no 4_555
C43 H22 3.2191 no 4_555
C44 H8 3.3197 no 1_655
C44 H13A 3.3283 no 4_655
C44 H21 3.2189 no 4_555
C44 H37 3.3996 no 3_656
C45 H8 3.3465 no 1_655
C45 H9 3.4590 no 1_655
C45 H37 3.1011 no 3_656
C52 H13C 3.2437 no 2_545
C52 H25C 3.4597 no 2_545
C52 H54 3.5970 no 3_556
C53 H13B 3.3150 no 2_545
C53 H13C 3.4292 no 2_545
C53 H25C 3.4747 no 2_545
C53 H44 3.4047 no 3_656
C54 H35 3.5220 no 3_656
C54 H44 3.5632 no 3_656
C54 H52 3.5780 no 3_556
C55 H25A 3.4784 no 4_555
C55 H25B 3.3887 no 4_555
C55 H25C 3.3372 no 4_555
C55 H35 2.7371 no 3_656
C55 H36 3.4662 no 3_656
C55 H45 3.5308 no 3_656
C55 H52 3.4992 no 3_556
C56 H25A 3.1202 no 4_555
C56 H25B 3.5137 no 4_555
C56 H25C 3.5993 no 4_555
C56 H35 3.1834 no 3_656
C56 H36 3.3966 no 3_656
C56 H53 3.3817 no 3_556
H3 C14 2.8607 no 4_554
H3 H14A 2.3527 no 4_554
H3 H14B 3.1681 no 4_554
H3 H14C 2.6474 no 4_554
H3 H43 3.0458 no 4_454
H4 Cl1 2.8838 no 4_554
H4 H14A 3.3268 no 4_554
H4 H14C 3.5225 no 4_554
H4 H26B 2.9638 no 4_554
H4 H26C 3.5161 no 4_554
H8 C40 3.3930 no 1_455
H8 C41 3.3834 no 1_455
H8 C42 3.3629 no 1_455
H8 C43 3.3441 no 1_455
H8 C44 3.3197 no 1_455
H8 C45 3.3465 no 1_455
H8 H21 3.2393 no 1_455
H8 H54 3.1667 no 3_556
H9 C22 3.2801 no 1_455
H9 C33 3.2989 no 1_455
H9 C34 3.1780 no 1_455
H9 C35 2.9754 no 1_455
H9 C40 3.2730 no 1_455
H9 C45 3.4590 no 1_455
H9 H21 3.5709 no 1_455
H9 H22 2.7369 no 1_455
H9 H29A 3.2102 no 1_455
H9 H29B 3.4258 no 1_455
H9 H35 2.6883 no 1_455
H9 H45 3.5067 no 1_455
H9 H54 3.5069 no 3_556
H9 H55 3.1843 no 3_556
H10 C29 3.5736 no 1_455
H10 H22 3.4337 no 1_455
H10 H28A 3.5142 no 3_555
H10 H29A 3.3712 no 1_455
H10 H29B 2.9399 no 1_455
H10 H55 3.3403 no 3_556
H13A C44 3.3283 no 4_454
H13A H21 3.5431 no 1_455
H13A H38 3.4532 no 2_555
H13A H44 2.4830 no 4_454
H13A H52 3.5718 no 2_555
H13A H53 3.5847 no 2_555
H13B C53 3.3150 no 2_555
H13B H43 3.5991 no 4_454
H13B H44 2.7725 no 4_454
H13B H52 3.5122 no 2_555
H13B H53 2.7037 no 2_555
H13C C52 3.2437 no 2_555
H13C C53 3.4292 no 2_555
H13C H17B 3.2337 no 2_555
H13C H52 2.6653 no 2_555
H13C H53 3.0465 no 2_555
H14A C3 3.1453 no 4_555
H14A C4 3.5895 no 4_555
H14A H3 2.3527 no 4_555
H14A H4 3.3268 no 4_555
H14A H16A 3.3633 no 4_555
H14A H43 3.4672 no 1_455
H14A H53 3.5176 no 3_556
H14A H54 3.1466 no 3_556
H14B C42 3.3356 no 1_455
H14B C43 3.0541 no 1_455
H14B H3 3.1681 no 4_555
H14B H16A 2.8778 no 4_555
H14B H42 3.4561 no 1_455
H14B H43 2.9956 no 1_455
H14C C3 3.3066 no 4_555
H14C C16 3.4451 no 4_555
H14C H3 2.6474 no 4_555
H14C H4 3.5225 no 4_555
H14C H16A 2.6127 no 4_555
H14C H16C 3.4544 no 4_555
H14C H17C 3.2878 no 2_555
H15 H16C 3.0618 no 3_555
H15 H17C 3.0900 no 3_555
H16A C14 3.1060 no 4_554
H16A C43 3.4142 no 4_454
H16A H14A 3.3633 no 4_554
H16A H14B 2.8778 no 4_554
H16A H14C 2.6127 no 4_554
H16A H17C 3.4403 no 3_555
H16A H42 3.5901 no 4_454
H16A H43 2.6325 no 4_454
H16B H28A 2.7261 no 3_555
H16B H29B 3.5347 no 1_455
H16B H29C 3.4629 no 3_555
H16B H42 3.2413 no 4_454
H16B H43 2.9938 no 4_454
H16C Cl2 2.9742 no 3_555
H16C C17 3.5472 no 3_555
H16C H14C 3.4544 no 4_554
H16C H15 3.0618 no 3_555
H16C H17B 3.5991 no 3_555
H16C H17C 2.9307 no 3_555
H16C H27 3.4952 no 3_555
H16C H28A 3.1439 no 3_555
H17A C26 3.1982 no 2_545
H17A C28 3.2153 no 3_555
H17A H25C 3.3299 no 2_545
H17A H26A 2.9554 no 2_545
H17A H26C 2.5687 no 2_545
H17A H28A 2.5203 no 3_555
H17A H28C 3.0886 no 3_555
H17B H13C 3.2337 no 2_545
H17B H16C 3.5991 no 3_555
H17B H25C 2.9136 no 2_545
H17B H26C 2.7516 no 2_545
H17C C16 3.4897 no 3_555
H17C H14C 3.2878 no 2_545
H17C H15 3.0900 no 3_555
H17C H16A 3.4403 no 3_555
H17C H16C 2.9307 no 3_555
H17C H26C 2.8121 no 2_545
H17C H28A 3.1251 no 3_555
H17C H28C 3.2018 no 3_555
H20 C36 3.3300 no 2_655
H20 C37 3.1506 no 2_655
H20 H36 2.8902 no 2_655
H20 H37 2.5282 no 2_655
H21 C8 3.5102 no 1_655
H21 C43 3.3930 no 4_554
H21 C44 3.2189 no 4_554
H21 H8 3.2393 no 1_655
H21 H9 3.5709 no 1_655
H21 H13A 3.5431 no 1_655
H21 H37 2.7107 no 2_655
H21 H43 3.5803 no 4_554
H21 H44 3.3037 no 4_554
H22 C9 3.0100 no 1_655
H22 C10 3.4208 no 1_655
H22 C42 3.2830 no 4_554
H22 C43 3.2191 no 4_554
H22 H9 2.7369 no 1_655
H22 H10 3.4337 no 1_655
H22 H42 3.2889 no 4_554
H22 H43 3.1796 no 4_554
H25A Cl1 3.1861 no 4_554
H25A C55 3.4784 no 4_554
H25A C56 3.1202 no 4_554
H25A H36 3.1636 no 2_655
H25A H53 2.9253 no 2_555
H25A H55 3.2131 no 4_554
H25A H56 2.5112 no 4_554
H25B C36 3.0387 no 2_655
H25B C55 3.3887 no 4_554
H25B C56 3.5137 no 4_554
H25B H36 2.2432 no 2_655
H25B H55 2.7302 no 4_554
H25B H56 2.9717 no 4_554
H25C C17 3.5618 no 2_555
H25C C52 3.4597 no 2_555
H25C C53 3.4747 no 2_555
H25C C55 3.3372 no 4_554
H25C C56 3.5993 no 4_554
H25C H17A 3.3299 no 2_555
H25C H17B 2.9136 no 2_555
H25C H52 2.8444 no 2_555
H25C H53 2.8954 no 2_555
H25C H55 2.8455 no 4_554
H25C H56 3.3367 no 4_554
H26A C28 3.0400 no 4_555
H26A H17A 2.9554 no 2_555
H26A H28A 3.1474 no 4_555
H26A H28B 2.8031 no 4_555
H26A H28C 2.6735 no 4_555
H26B H4 2.9638 no 4_555
H26B H28B 3.5763 no 4_555
H26B H28C 2.9264 no 4_555
H26C C17 2.8733 no 2_555
H26C H4 3.5161 no 4_555
H26C H17A 2.5687 no 2_555
H26C H17B 2.7516 no 2_555
H26C H17C 2.8121 no 2_555
H26C H28C 2.9503 no 4_555
H27 H16C 3.4952 no 3_555
H28A C16 3.3081 no 3_555
H28A C17 3.2052 no 3_555
H28A H10 3.5142 no 3_555
H28A H16B 2.7261 no 3_555
H28A H16C 3.1439 no 3_555
H28A H17A 2.5203 no 3_555
H28A H17C 3.1251 no 3_555
H28A H26A 3.1474 no 4_554
H28B C26 3.5452 no 4_554
H28B C41 3.4543 no 4_554
H28B C42 3.2690 no 4_554
H28B H26A 2.8031 no 4_554
H28B H26B 3.5763 no 4_554
H28B H41 3.1463 no 4_554
H28B H42 2.7999 no 4_554
H28C C26 3.0198 no 4_554
H28C H17A 3.0886 no 3_555
H28C H17C 3.2018 no 3_555
H28C H26A 2.6735 no 4_554
H28C H26B 2.9264 no 4_554
H28C H26C 2.9503 no 4_554
H29A H9 3.2102 no 1_655
H29A H10 3.3712 no 1_655
H29B C10 3.4972 no 1_655
H29B H9 3.4258 no 1_655
H29B H10 2.9399 no 1_655
H29B H16B 3.5347 no 1_655
H29B H42 3.4370 no 4_554
H29C H16B 3.4629 no 3_555
H35 C9 3.3780 no 1_655
H35 C54 3.5220 no 3_656
H35 C55 2.7371 no 3_656
H35 C56 3.1834 no 3_656
H35 H9 2.6883 no 1_655
H35 H55 2.4173 no 3_656
H35 H56 3.1899 no 3_656
H36 C20 3.4265 no 2_645
H36 C25 3.0969 no 2_645
H36 C55 3.4662 no 3_656
H36 C56 3.3966 no 3_656
H36 H20 2.8902 no 2_645
H36 H25A 3.1636 no 2_645
H36 H25B 2.2432 no 2_645
H36 H45 3.4242 no 3_656
H36 H55 2.9367 no 3_656
H36 H56 2.7737 no 3_656
H37 C20 3.0829 no 2_645
H37 C21 3.1751 no 2_645
H37 C44 3.3996 no 3_656
H37 C45 3.1011 no 3_656
H37 H20 2.5282 no 2_645
H37 H21 2.7107 no 2_645
H37 H44 3.2812 no 3_656
H37 H45 2.7300 no 3_656
H38 H13A 3.4532 no 2_545
H38 H45 3.5393 no 3_656
H41 H28B 3.1463 no 4_555
H42 H14B 3.4561 no 1_655
H42 H16A 3.5901 no 4_655
H42 H16B 3.2413 no 4_655
H42 H22 3.2889 no 4_555
H42 H28B 2.7999 no 4_555
H42 H29B 3.4370 no 4_555
H43 C11 3.4759 no 4_655
H43 C16 3.2244 no 4_655
H43 H3 3.0458 no 4_655
H43 H13B 3.5991 no 4_655
H43 H14A 3.4672 no 1_655
H43 H14B 2.9956 no 1_655
H43 H16A 2.6325 no 4_655
H43 H16B 2.9938 no 4_655
H43 H21 3.5803 no 4_555
H43 H22 3.1796 no 4_555
H44 C13 3.0585 no 4_655
H44 C53 3.4047 no 3_656
H44 C54 3.5632 no 3_656
H44 H13A 2.4830 no 4_655
H44 H13B 2.7725 no 4_655
H44 H21 3.3037 no 4_555
H44 H37 3.2812 no 3_656
H44 H53 3.4056 no 3_656
H45 C36 3.2142 no 3_656
H45 C37 2.7847 no 3_656
H45 C38 3.2828 no 3_656
H45 C55 3.5308 no 3_656
H45 H9 3.5067 no 1_655
H45 H36 3.4242 no 3_656
H45 H37 2.7300 no 3_656
H45 H38 3.5393 no 3_656
H52 C13 3.4039 no 2_545
H52 C54 3.5780 no 3_556
H52 C55 3.4992 no 3_556
H52 H13A 3.5718 no 2_545
H52 H13B 3.5122 no 2_545
H52 H13C 2.6653 no 2_545
H52 H25C 2.8444 no 2_545
H52 H55 3.5006 no 3_556
H53 Cl1 2.9927 no 3_556
H53 C13 3.2636 no 2_545
H53 C25 3.3582 no 2_545
H53 C56 3.3817 no 3_556
H53 H13A 3.5847 no 2_545
H53 H13B 2.7037 no 2_545
H53 H13C 3.0465 no 2_545
H53 H14A 3.5176 no 3_556
H53 H25A 2.9253 no 2_545
H53 H25C 2.8954 no 2_545
H53 H44 3.4056 no 3_656
H53 H56 3.5084 no 3_556
H54 Cl1 3.0869 no 3_556
H54 N51 3.5058 no 3_556
H54 C6 3.4878 no 3_556
H54 C7 3.1041 no 3_556
H54 C8 2.8911 no 3_556
H54 C9 3.1323 no 3_556
H54 C10 3.5783 no 3_556
H54 C52 3.5970 no 3_556
H54 H8 3.1667 no 3_556
H54 H9 3.5069 no 3_556
H54 H14A 3.1466 no 3_556
H55 C9 3.2224 no 3_556
H55 C10 3.2984 no 3_556
H55 C25 3.0972 no 4_555
H55 C35 3.1044 no 3_656
H55 C36 3.3645 no 3_656
H55 H9 3.1843 no 3_556
H55 H10 3.3403 no 3_556
H55 H25A 3.2131 no 4_555
H55 H25B 2.7302 no 4_555
H55 H25C 2.8455 no 4_555
H55 H35 2.4173 no 3_656
H55 H36 2.9367 no 3_656
H55 H52 3.5006 no 3_556
H56 C25 3.0919 no 4_555
H56 C36 3.4905 no 3_656
H56 H25A 2.5112 no 4_555
H56 H25B 2.9717 no 4_555
H56 H25C 3.3367 no 4_555
H56 H35 3.1899 no 3_656
H56 H36 2.7737 no 3_656
H56 H53 3.5084 no 3_556

loop_
_geom_torsion_atom_site_label_1
_geom_torsion_atom_site_label_2
_geom_torsion_atom_site_label_3
_geom_torsion_atom_site_label_4
_geom_torsion
_geom_torsion_publ_flag
Cl1 Ru1 N51 C52 128.2(2) no
Cl1 Ru1 N51 C56 -46.9(2) no
Cl1 Ru1 C1 N2 -85.6(3) no
Cl1 Ru1 C1 N5 113.2(3) no
Cl1 Ru1 C31 C32 -31.8(3) no
Cl1 Ru1 C31 C39 133.8(3) no
Cl2 Ru1 N51 C52 -37.2(2) no
Cl2 Ru1 N51 C56 147.7(2) no
Cl2 Ru1 C1 N2 79.5(3) no
Cl2 Ru1 C1 N5 -81.7(3) no
Cl2 Ru1 C31 C32 151.0(3) no
Cl2 Ru1 C31 C39 -43.4(3) no
N51 Ru1 C31 C32 -119.2(3) no
N51 Ru1 C31 C39 46.4(3) no
C31 Ru1 N51 C52 -138.0(3) no
C31 Ru1 N51 C56 46.9(3) no
C1 Ru1 C31 C32 64.2(3) no
C1 Ru1 C31 C39 -130.2(3) no
C31 Ru1 C1 N2 179.4(3) no
C31 Ru1 C1 N5 18.2(4) no
C1 N2 C3 C4 -0.7(4) no
C3 N2 C1 Ru1 -165.8(3) no
C3 N2 C1 N5 0.1(4) no
C1 N2 C6 C7 82.1(5) no
C1 N2 C6 C11 -104.8(4) no
C6 N2 C1 Ru1 18.1(5) no
C6 N2 C1 N5 -175.9(3) no
C3 N2 C6 C7 -93.6(4) no
C3 N2 C6 C11 79.5(4) no
C6 N2 C3 C4 175.6(3) no
C1 N5 C4 C3 -1.0(4) no
C4 N5 C1 Ru1 164.1(3) no
C4 N5 C1 N2 0.5(4) no
C1 N5 C18 C19 -84.7(5) no
C1 N5 C18 C23 100.6(4) no
C18 N5 C1 Ru1 -36.1(6) no
C18 N5 C1 N2 160.3(3) no
C4 N5 C18 C19 73.8(4) no
C4 N5 C18 C23 -100.9(4) no
C18 N5 C4 C3 -162.6(3) no
Ru1 N51 C52 C53 -175.0(3) no
Ru1 N51 C56 C55 174.5(2) no
C52 N51 C56 C55 -0.7(5) no
C56 N51 C52 C53 0.2(6) no
N2 C3 C4 N5 1.0(4) no
N2 C6 C7 C8 176.8(3) no
N2 C6 C7 C12 0.4(5) no
N2 C6 C11 C10 -176.8(3) no
N2 C6 C11 C15 -2.1(5) no
C7 C6 C11 C10 -4.1(5) no
C7 C6 C11 C15 170.6(3) no
C11 C6 C7 C8 4.0(5) no
C11 C6 C7 C12 -172.3(3) no
C6 C7 C8 C9 -0.9(6) no
C6 C7 C12 C13 84.4(4) no
C6 C7 C12 C14 -151.6(3) no
C8 C7 C12 C13 -91.8(4) no
C8 C7 C12 C14 32.2(5) no
C12 C7 C8 C9 175.6(3) no
C7 C8 C9 C10 -2.1(6) no
C8 C9 C10 C11 2.0(7) no
C9 C10 C11 C6 1.0(6) no
C9 C10 C11 C15 -173.8(4) no
C6 C11 C15 C16 -101.6(4) no
C6 C11 C15 C17 136.6(4) no
C10 C11 C15 C16 72.9(5) no
C10 C11 C15 C17 -48.8(5) no
N5 C18 C19 C20 -174.4(3) no
N5 C18 C19 C24 5.4(5) no
N5 C18 C23 C22 175.0(3) no
N5 C18 C23 C27 -3.4(5) no
C19 C18 C23 C22 0.7(6) no
C19 C18 C23 C27 -177.7(3) no
C23 C18 C19 C20 0.2(6) no
C23 C18 C19 C24 179.9(3) no
C18 C19 C20 C21 -0.2(6) no
C18 C19 C24 C25 -116.2(4) no
C18 C19 C24 C26 119.8(4) no
C20 C19 C24 C25 63.5(5) no
C20 C19 C24 C26 -60.5(5) no
C24 C19 C20 C21 -180.0(3) no
C19 C20 C21 C22 -0.6(7) no
C20 C21 C22 C23 1.5(7) no
C21 C22 C23 C18 -1.5(6) no
C21 C22 C23 C27 176.9(4) no
C18 C23 C27 C28 84.3(5) no
C18 C23 C27 C29 -152.6(4) no
C22 C23 C27 C28 -94.0(5) no
C22 C23 C27 C29 29.1(6) no
Ru1 C31 C32 C33 165.5(3) no
Ru1 C31 C39 C34 -167.9(3) no
Ru1 C31 C39 C38 14.0(6) no
C32 C31 C39 C34 0.5(4) no
C32 C31 C39 C38 -177.6(4) no
C39 C31 C32 C33 -2.4(4) no
C31 C32 C33 C34 3.3(4) no
C31 C32 C33 C40 -174.8(3) no
C32 C33 C34 C35 176.4(4) no
C32 C33 C34 C39 -2.9(4) no
C32 C33 C40 C41 -23.6(6) no
C32 C33 C40 C45 155.5(4) no
C34 C33 C40 C41 158.6(4) no
C34 C33 C40 C45 -22.3(6) no
C40 C33 C34 C35 -5.5(7) no
C40 C33 C34 C39 175.2(4) no
C33 C34 C35 C36 -179.8(4) no
C33 C34 C39 C31 1.4(4) no
C33 C34 C39 C38 179.8(3) no
C35 C34 C39 C31 -178.0(4) no
C35 C34 C39 C38 0.3(6) no
C39 C34 C35 C36 -0.5(6) no
C34 C35 C36 C37 0.7(7) no
C35 C36 C37 C38 -0.7(8) no
C36 C37 C38 C39 0.4(7) no
C37 C38 C39 C31 177.6(4) no
C37 C38 C39 C34 -0.3(6) no
C33 C40 C41 C42 179.1(4) no
C33 C40 C45 C44 -179.4(4) no
C41 C40 C45 C44 -0.3(6) no
C45 C40 C41 C42 0.0(6) no
C40 C41 C42 C43 -0.1(7) no
C41 C42 C43 C44 0.5(7) no
C42 C43 C44 C45 -0.7(7) no
C43 C44 C45 C40 0.7(7) no
N51 C52 C53 C54 0.1(6) no
C52 C53 C54 C55 0.1(6) no
C53 C54 C55 C56 -0.6(6) no
C54 C55 C56 N51 0.9(6) no
